data_7201020
loop_
_publ_author_name
'Zhang, Daopeng'
'Wang, Hailong'
'Tian, Laijin'
'Jiang, Jianzhuang'
'Ni, Zhong-Hai'

_publ_section_title
;
 Rational design of cyanide-bridged heterometallic M(I)--Mn(II) (M =
 Ag, Au) one-dimensional chain complexes: synthesis, crystal structures
 and magnetic properties
;
_journal_issue 11
_journal_name_full CrystEngComm
_journal_page_first 2447
_journal_paper_doi 10.1039/b903174j
_journal_volume 11
_journal_year 2009
_chemical_formula_sum 'C19 H24 Au2 Mn N7 O3.5'
_chemical_formula_weight 855.33
_chemical_name_systematic
;
?
;
_space_group_IT_number 70
_symmetry_cell_setting orthorhombic
_symmetry_space_group_name_Hall '-F 2uv 2vw'
_symmetry_space_group_name_H-M 'F d d d :2'
_atom_sites_solution_hydrogens geom
_atom_sites_solution_primary direct
_atom_sites_solution_secondary difmap
_audit_creation_method SHELXL-97
_cell_angle_alpha 90.00
_cell_angle_beta 90.00
_cell_angle_gamma 90.00
_cell_formula_units_Z 16
_cell_length_a 10.6151(11)
_cell_length_b 20.157(2)
_cell_length_c 49.670(5)
_cell_measurement_temperature 293(2)
_cell_volume 10627.8(19)
_computing_cell_refinement 'Bruker SMART'
_computing_data_collection 'Bruker SMART'
_computing_data_reduction 'Bruker SAINT'
_computing_molecular_graphics 'Bruker SHELXTL'
_computing_publication_material 'Bruker SHELXTL'
_computing_structure_refinement 'SHELXL-97 (Sheldrick, 1997)'
_computing_structure_solution 'SHELXS-97 (Sheldrick, 1990)'
_diffrn_ambient_temperature 293(2)
_diffrn_measured_fraction_theta_full 1.000
_diffrn_measured_fraction_theta_max 1.000
_diffrn_measurement_device_type 'CCD area detector'
_diffrn_measurement_method 'phi and omega scans'
_diffrn_radiation_monochromator graphite
_diffrn_radiation_source 'fine-focus sealed tube'
_diffrn_radiation_type MoK\a
_diffrn_radiation_wavelength 0.71073
_diffrn_reflns_av_R_equivalents 0.0399
_diffrn_reflns_av_sigmaI/netI 0.0289
_diffrn_reflns_limit_h_max 11
_diffrn_reflns_limit_h_min -12
_diffrn_reflns_limit_k_max 23
_diffrn_reflns_limit_k_min -23
_diffrn_reflns_limit_l_max 43
_diffrn_reflns_limit_l_min -58
_diffrn_reflns_number 12714
_diffrn_reflns_theta_full 25.01
_diffrn_reflns_theta_max 25.01
_diffrn_reflns_theta_min 1.64
_exptl_absorpt_coefficient_mu 11.518
_exptl_absorpt_correction_T_max 0.2310
_exptl_absorpt_correction_T_min 0.1770
_exptl_absorpt_correction_type multi-scan
_exptl_absorpt_process_details sadabs
_exptl_crystal_colour yellow
_exptl_crystal_density_diffrn 2.138
_exptl_crystal_density_method 'not measured'
_exptl_crystal_description block
_exptl_crystal_F_000 6368
_exptl_crystal_size_max 0.23
_exptl_crystal_size_mid 0.21
_exptl_crystal_size_min 0.18
_refine_diff_density_max 1.132
_refine_diff_density_min -0.717
_refine_diff_density_rms 0.138
_refine_ls_extinction_method none
_refine_ls_goodness_of_fit_ref 1.014
_refine_ls_hydrogen_treatment none
_refine_ls_matrix_type full
_refine_ls_number_parameters 189
_refine_ls_number_reflns 2360
_refine_ls_number_restraints 0
_refine_ls_restrained_S_all 1.014
_refine_ls_R_factor_all 0.0463
_refine_ls_R_factor_gt 0.0341
_refine_ls_shift/su_max 0.001
_refine_ls_shift/su_mean 0.000
_refine_ls_structure_factor_coef Fsqd
_refine_ls_weighting_details 'calc w=1/[\s^2^(Fo^2^)+(0.0550P)^2^+148.7394P] where P=(Fo^2^+2Fc^2^)/3'
_refine_ls_weighting_scheme calc
_refine_ls_wR_factor_gt 0.0915
_refine_ls_wR_factor_ref 0.0995
_reflns_number_gt 1898
_reflns_number_total 2360
_reflns_threshold_expression >2sigma(I)
_cod_data_source_file b903174j.txt
_cod_data_source_block 6
_cod_original_cell_volume 10627.9(19)
_cod_original_sg_symbol_H-M Fddd
_cod_original_formula_sum 'C19 H24 Au2 Mn N7 O3.50'
_cod_database_code 7201020

loop_
_symmetry_equiv_pos_as_xyz
'x, y, z'
'-x+3/4, -y+3/4, z'
'-x+3/4, y, -z+3/4'
'x, -y+3/4, -z+3/4'
'x, y+1/2, z+1/2'
'-x+3/4, -y+5/4, z+1/2'
'-x+3/4, y+1/2, -z+5/4'
'x, -y+5/4, -z+5/4'
'x+1/2, y, z+1/2'
'-x+5/4, -y+3/4, z+1/2'
'-x+5/4, y, -z+5/4'
'x+1/2, -y+3/4, -z+5/4'
'x+1/2, y+1/2, z'
'-x+5/4, -y+5/4, z'
'-x+5/4, y+1/2, -z+3/4'
'x+1/2, -y+5/4, -z+3/4'
'-x, -y, -z'
'x-3/4, y-3/4, -z'
'x-3/4, -y, z-3/4'
'-x, y-3/4, z-3/4'
'-x, -y+1/2, -z+1/2'
'x-3/4, y-1/4, -z+1/2'
'x-3/4, -y+1/2, z-1/4'
'-x, y-1/4, z-1/4'
'-x+1/2, -y, -z+1/2'
'x-1/4, y-3/4, -z+1/2'
'x-1/4, -y, z-1/4'
'-x+1/2, y-3/4, z-1/4'
'-x+1/2, -y+1/2, -z'
'x-1/4, y-1/4, -z'
'x-1/4, -y+1/2, z-3/4'
'-x+1/2, y-1/4, z-3/4'

loop_
_atom_site_label
_atom_site_type_symbol
_atom_site_fract_x
_atom_site_fract_y
_atom_site_fract_z
_atom_site_U_iso_or_equiv
_atom_site_adp_type
_atom_site_occupancy
_atom_site_symmetry_multiplicity
_atom_site_calc_flag
_atom_site_refinement_flags
_atom_site_disorder_assembly
_atom_site_disorder_group
Au1 Au 0.3750 0.3750 0.059712(8) 0.03735(17) Uani 1 2 d S . .
Au2 Au 0.4728(2) 0.51272(14) 0.03017(9) 0.0796(7) Uani 0.50 1 d P . .
Mn1 Mn 0.8750 0.3750 0.05880(3) 0.0320(3) Uani 1 2 d S . .
O1 O 0.8936(5) 0.3092(3) 0.09528(10) 0.0475(13) Uani 1 1 d . . .
O2 O 0.1250 0.1250 0.1250 0.243(19) Uani 1 4 d S . .
H2 H 0.0719 0.1054 0.1150 0.291 Uiso 0.50 1 d PR . .
O3 O 0.181(2) 0.5578(12) 0.1097(5) 0.185(11) Uani 0.50 1 d P . .
H3C H 0.2554 0.5544 0.1034 0.222 Uiso 0.50 1 d PR . .
H3D H 0.1773 0.5935 0.1188 0.222 Uiso 0.50 1 d PR . .
N1 N 0.6659(6) 0.3571(3) 0.06131(13) 0.0468(16) Uani 1 1 d . . .
N2 N 0.4396(16) 0.5565(7) 0.0893(3) 0.080(5) Uani 0.616(12) 1 d P A 1
N2' N 0.507(6) 0.472(3) -0.0293(17) 0.08(2) Uani 0.384(12) 1 d P . 2
N3 N 0.8750 0.3750 0.01440(16) 0.0372(19) Uani 1 2 d S . .
N4 N 0.9162(6) 0.2724(3) 0.04418(12) 0.0406(14) Uani 1 1 d . . .
C1 C 0.5596(7) 0.3626(4) 0.06066(14) 0.0405(17) Uani 1 1 d . B .
C2 C 0.4436(18) 0.5434(9) 0.0684(5) 0.090(7) Uani 0.616(12) 1 d P A 1
C2' C 0.503(7) 0.487(3) -0.0069(12) 0.09(2) Uani 0.384(12) 1 d P . 2
C3 C 0.8975(6) 0.3180(4) 0.00115(15) 0.0390(16) Uani 1 1 d . B .
C4 C 0.8984(7) 0.3170(4) -0.02669(16) 0.053(2) Uani 1 1 d . . .
H4 H 0.9146 0.2778 -0.0359 0.064 Uiso 1 1 calc R B .
C5 C 0.8750 0.3750 -0.0405(2) 0.055(3) Uani 1 2 d S . .
H5 H 0.8750 0.3750 -0.0592 0.066 Uiso 1 2 calc SR . .
C6 C 0.9192(7) 0.2598(4) 0.01904(15) 0.0417(17) Uani 1 1 d . B .
C7 C 0.9393(8) 0.1933(4) 0.00664(18) 0.058(2) Uani 1 1 d . . .
H7A H 0.9605 0.1618 0.0204 0.087 Uiso 1 1 calc R B .
H7B H 1.0067 0.1958 -0.0062 0.087 Uiso 1 1 calc R . .
H7C H 0.8635 0.1794 -0.0023 0.087 Uiso 1 1 calc R . .
C8 C 0.9337(9) 0.2217(4) 0.06482(16) 0.055(2) Uani 1 1 d . B .
H8A H 0.9968 0.1900 0.0590 0.066 Uiso 0.87(2) 1 calc PR B 1
H8B H 0.8553 0.1980 0.0677 0.066 Uiso 0.87(2) 1 calc PR B 1
H8C H 1.0213 0.2169 0.0692 0.066 Uiso 0.13(2) 1 d PR B 2
H8D H 0.9019 0.1788 0.0589 0.066 Uiso 0.13(2) 1 d PR B 2
C9 C 0.9756(12) 0.2545(5) 0.09094(19) 0.055(3) Uani 0.87(2) 1 d P B 1
H9A H 0.9700 0.2234 0.1058 0.066 Uiso 0.87(2) 1 calc PR B 1
H9B H 1.0621 0.2696 0.0895 0.066 Uiso 0.87(2) 1 calc PR B 1
C9' C 0.862(8) 0.249(3) 0.0894(13) 0.06(2) Uani 0.13(2) 1 d P B 2
H9'1 H 0.7727 0.2467 0.0858 0.066 Uiso 0.13(2) 1 calc PR B 2
H9'2 H 0.8797 0.2203 0.1048 0.066 Uiso 0.13(2) 1 calc PR B 2
C10 C 0.9134(11) 0.3448(5) 0.11905(17) 0.069(3) Uani 1 1 d . . .
H10A H 1.0018 0.3564 0.1206 0.083 Uiso 1 1 calc R . .
H10B H 0.8912 0.3174 0.1344 0.083 Uiso 1 1 calc R . .

loop_
_atom_site_aniso_label
_atom_site_aniso_U_11
_atom_site_aniso_U_22
_atom_site_aniso_U_33
_atom_site_aniso_U_23
_atom_site_aniso_U_13
_atom_site_aniso_U_12
Au1 0.0245(2) 0.0497(3) 0.0379(2) 0.000 0.000 0.00122(16)
Au2 0.0554(6) 0.0537(8) 0.1297(19) 0.0275(7) -0.0183(8) -0.0047(6)
Mn1 0.0263(7) 0.0365(8) 0.0332(8) 0.000 0.000 0.0035(6)
O1 0.053(3) 0.051(3) 0.038(3) 0.003(2) -0.003(2) 0.009(2)
O2 0.17(3) 0.14(2) 0.41(6) 0.000 0.000 0.000
O3 0.17(2) 0.18(2) 0.21(3) -0.02(2) -0.01(2) 0.07(2)
N1 0.030(3) 0.059(4) 0.051(4) -0.001(3) 0.000(3) 0.003(3)
N2 0.099(12) 0.071(10) 0.071(10) 0.017(8) 0.007(10) 0.003(8)
N2' 0.10(4) 0.07(4) 0.07(3) 0.02(3) 0.01(3) 0.00(2)
N3 0.032(4) 0.043(5) 0.037(5) 0.000 0.000 -0.002(4)
N4 0.044(3) 0.038(3) 0.041(4) 0.000(3) 0.003(3) 0.007(3)
C1 0.029(4) 0.047(5) 0.046(4) -0.003(3) 0.000(3) 0.005(3)
C2 0.074(12) 0.060(11) 0.135(19) 0.051(13) -0.002(14) 0.007(9)
C2' 0.073(19) 0.06(4) 0.13(7) 0.05(4) 0.00(4) 0.01(3)
C3 0.029(4) 0.048(4) 0.041(4) -0.006(3) 0.000(3) -0.004(3)
C4 0.050(5) 0.062(5) 0.047(5) -0.010(4) 0.005(4) 0.001(4)
C5 0.054(7) 0.071(8) 0.041(6) 0.000 0.000 -0.001(6)
C6 0.035(4) 0.044(4) 0.045(4) -0.008(3) 0.001(3) 0.004(3)
C7 0.059(5) 0.054(5) 0.061(5) -0.015(4) 0.002(4) 0.000(4)
C8 0.068(6) 0.044(5) 0.054(5) 0.004(4) 0.002(4) 0.009(4)
C9 0.064(8) 0.051(6) 0.050(6) 0.005(5) -0.003(5) 0.015(5)
C9' 0.06(6) 0.05(4) 0.05(4) 0.00(3) 0.00(3) 0.02(3)
C10 0.090(7) 0.071(6) 0.047(5) 0.005(4) -0.006(5) 0.015(5)

loop_
_atom_type_symbol
_atom_type_description
_atom_type_scat_dispersion_real
_atom_type_scat_dispersion_imag
_atom_type_scat_source
C C 0.0033 0.0016 'International Tables Vol C Tables 4.2.6.8 and 6.1.1.4'
H H 0.0000 0.0000 'International Tables Vol C Tables 4.2.6.8 and 6.1.1.4'
N N 0.0061 0.0033 'International Tables Vol C Tables 4.2.6.8 and 6.1.1.4'
O O 0.0106 0.0060 'International Tables Vol C Tables 4.2.6.8 and 6.1.1.4'
Mn Mn 0.3368 0.7283 'International Tables Vol C Tables 4.2.6.8 and 6.1.1.4'
Au Au -2.0133 8.8022 'International Tables Vol C Tables 4.2.6.8 and 6.1.1.4'

loop_
_geom_angle_atom_site_label_1
_geom_angle_atom_site_label_2
_geom_angle_atom_site_label_3
_geom_angle
_geom_angle_site_symmetry_1
_geom_angle_site_symmetry_3
_geom_angle_publ_flag
C1 Au1 C1 177.3(4) . 2 ?
C1 Au1 Au2 102.5(2) . 2 ?
C1 Au1 Au2 78.8(2) 2 2 ?
C2' Au2 C2' 16(5) 17_665 . ?
C2' Au2 C2 162(3) 17_665 . ?
C2' Au2 C2 178(2) . . ?
C2' Au2 Au2 10(3) 17_665 17_665 ?
C2' Au2 Au2 6.1(19) . 17_665 ?
C2 Au2 Au2 171.5(5) . 17_665 ?
N3 Mn1 N4 71.03(15) . . ?
N3 Mn1 N4 71.03(15) . 2_655 ?
N4 Mn1 N4 142.1(3) . 2_655 ?
N3 Mn1 N1 93.17(16) . 2_655 ?
N4 Mn1 N1 88.5(2) . 2_655 ?
N4 Mn1 N1 93.6(2) 2_655 2_655 ?
N3 Mn1 N1 93.17(16) . . ?
N4 Mn1 N1 93.6(2) . . ?
N4 Mn1 N1 88.5(2) 2_655 . ?
N1 Mn1 N1 173.7(3) 2_655 . ?
N3 Mn1 O1 143.49(14) . 2_655 ?
N4 Mn1 O1 145.4(2) . 2_655 ?
N4 Mn1 O1 72.5(2) 2_655 2_655 ?
N1 Mn1 O1 87.0(2) 2_655 2_655 ?
N1 Mn1 O1 87.9(2) . 2_655 ?
N3 Mn1 O1 143.49(14) . . ?
N4 Mn1 O1 72.5(2) . . ?
N4 Mn1 O1 145.4(2) 2_655 . ?
N1 Mn1 O1 87.9(2) 2_655 . ?
N1 Mn1 O1 87.0(2) . . ?
O1 Mn1 O1 73.0(3) 2_655 . ?
C9' O1 C10 135(3) . . ?
C9' O1 C9 53(3) . . ?
C10 O1 C9 115.7(7) . . ?
C9' O1 Mn1 111(3) . . ?
C10 O1 Mn1 113.0(5) . . ?
C9 O1 Mn1 112.8(5) . . ?
H3C O3 H3D 108.3 . . ?
C1 N1 Mn1 164.5(6) . . ?
Au2 N2' C2' 86(10) 17_665 . ?
C3 N3 C3 121.5(9) . 2_655 ?
C3 N3 Mn1 119.3(4) . . ?
C3 N3 Mn1 119.3(4) 2_655 . ?
C6 N4 C8 123.0(6) . . ?
C6 N4 Mn1 120.6(5) . . ?
C8 N4 Mn1 116.4(5) . . ?
N1 C1 Au1 178.3(7) . . ?
N2 C2 Au2 172.4(19) . . ?
C2' C2' N2' 157(10) 17_665 . ?
C2' C2' Au2 142(10) 17_665 17_665 ?
N2' C2' Au2 18(4) . 17_665 ?
C2' C2' Au2 22(8) 17_665 . ?
N2' C2' Au2 172(6) . . ?
Au2 C2' Au2 164(5) 17_665 . ?
N3 C3 C4 120.2(7) . . ?
N3 C3 C6 114.1(6) . . ?
C4 C3 C6 125.7(7) . . ?
C5 C4 C3 119.0(8) . . ?
C5 C4 H4 120.5 . . ?
C3 C4 H4 120.5 . . ?
C4 C5 C4 120.3(11) 2_655 . ?
C4 C5 H5 119.9 2_655 . ?
C4 C5 H5 119.9 . . ?
N4 C6 C3 115.0(6) . . ?
N4 C6 C7 126.0(7) . . ?
C3 C6 C7 118.9(7) . . ?
C6 C7 H7A 109.5 . . ?
C6 C7 H7B 109.5 . . ?
H7A C7 H7B 109.5 . . ?
C6 C7 H7C 109.5 . . ?
H7A C7 H7C 109.5 . . ?
H7B C7 H7C 109.5 . . ?
N4 C8 C9 109.4(7) . . ?
N4 C8 C9' 104(2) . . ?
C9 C8 C9' 47(3) . . ?
N4 C8 H8A 109.8 . . ?
C9 C8 H8A 109.8 . . ?
C9' C8 H8A 144.1 . . ?
N4 C8 H8B 109.8 . . ?
C9 C8 H8B 109.8 . . ?
C9' C8 H8B 68.5 . . ?
H8A C8 H8B 108.3 . . ?
N4 C8 H8C 110.6 . . ?
C9 C8 H8C 64.5 . . ?
C9' C8 H8C 109.6 . . ?
H8A C8 H8C 48.0 . . ?
H8B C8 H8C 138.5 . . ?
N4 C8 H8D 111.3 . . ?
C9 C8 H8D 138.2 . . ?
C9' C8 H8D 112.6 . . ?
H8A C8 H8D 64.1 . . ?
H8B C8 H8D 46.5 . . ?
H8C C8 H8D 108.3 . . ?
O1 C9 C8 106.7(8) . . ?
O1 C9 H8C 138.2 . . ?
C8 C9 H8C 38.0 . . ?
O1 C9 H9A 110.4 . . ?
C8 C9 H9A 110.4 . . ?
H8C C9 H9A 104.9 . . ?
O1 C9 H9B 110.4 . . ?
C8 C9 H9B 110.4 . . ?
H8C C9 H9B 77.6 . . ?
H9A C9 H9B 108.6 . . ?
O1 C9' C8 113(5) . . ?
O1 C9' H9'1 109.1 . . ?
C8 C9' H9'1 109.1 . . ?
O1 C9' H9'2 109.1 . . ?
C8 C9' H9'2 109.1 . . ?
H9'1 C9' H9'2 107.8 . . ?
O1 C10 C10 110.0(7) . 2_655 ?
O1 C10 H10A 109.7 . . ?
C10 C10 H10A 109.7 2_655 . ?
O1 C10 H10B 109.7 . . ?
C10 C10 H10B 109.7 2_655 . ?
H10A C10 H10B 108.2 . . ?

loop_
_geom_bond_atom_site_label_1
_geom_bond_atom_site_label_2
_geom_bond_distance
_geom_bond_site_symmetry_2
_geom_bond_publ_flag
Au1 C1 1.976(8) . ?
Au1 C1 1.976(8) 2 ?
Au1 Au2 3.307(3) 2 ?
Au2 C2' 1.18(6) 17_665 ?
Au2 C2' 1.94(5) . ?
Au2 C2 2.02(3) . ?
Au2 Au2 3.095(9) 17_665 ?
Mn1 N3 2.205(8) . ?
Mn1 N4 2.235(6) . ?
Mn1 N4 2.235(6) 2_655 ?
Mn1 N1 2.252(7) 2_655 ?
Mn1 N1 2.252(7) . ?
Mn1 O1 2.254(5) 2_655 ?
Mn1 O1 2.254(5) . ?
O1 C9' 1.30(7) . ?
O1 C10 1.397(10) . ?
O1 C9 1.421(11) . ?
O2 H2 0.8501 . ?
O3 H3C 0.8498 . ?
O3 H3D 0.8503 . ?
N1 C1 1.134(10) . ?
N2 C2 1.07(2) . ?
N2' Au2 0.37(7) 17_665 ?
N2' C2' 1.15(11) . ?
N3 C3 1.346(8) . ?
N3 C3 1.346(8) 2_655 ?
N4 C6 1.275(9) . ?
N4 C8 1.460(9) . ?
C2' C2' 0.87(8) 17_665 ?
C2' Au2 1.18(6) 17_665 ?
C3 C4 1.383(10) . ?
C3 C6 1.490(10) . ?
C4 C5 1.379(10) . ?
C4 H4 0.9300 . ?
C5 C4 1.379(10) 2_655 ?
C5 H5 0.9300 . ?
C6 C7 1.491(10) . ?
C7 H7A 0.9600 . ?
C7 H7B 0.9600 . ?
C7 H7C 0.9600 . ?
C8 C9 1.523(13) . ?
C8 C9' 1.53(7) . ?
C8 H8A 0.9700 . ?
C8 H8B 0.9700 . ?
C8 H8C 0.9592 . ?
C8 H8D 0.9746 . ?
C9 H9A 0.9700 . ?
C9 H9B 0.9700 . ?
C9' H9'1 0.9700 . ?
C9' H9'2 0.9700 . ?
C10 C10 1.467(19) 2_655 ?
C10 H10A 0.9700 . ?
C10 H10B 0.9700 . ?
